data_7249866
loop_
_publ_author_name
'Ravi, Sasikala'
'Priyadharsan, R. Rameshbabu'
'Karthikeyan, Subramanian'
'Pannippara, Mehboobali'
'Al-Sehemi, Abdullah G.'
'Moon, Dohyun'
'Anthony, Savarimuthu Philip'

_publ_section_title
;
 Crystallization solvent induced fluorescence tuning by subtle
 conformational change in a conformationally flexible fluorophore
;
_journal_name_full CrystEngComm
_journal_paper_doi 10.1039/D4CE01197J
_journal_year 2025
_chemical_formula_moiety 'C19 H15 N O'
_chemical_formula_sum 'C19 H15 N O'
_chemical_formula_weight 273.32
_space_group_crystal_system monoclinic
_space_group_IT_number 14
_space_group_name_Hall '-P 2ybc'
_space_group_name_H-M_alt 'P 1 21/c 1'
_atom_sites_solution_hydrogens geom
_audit_creation_method SHELXL-2019/3
_audit_update_record
;
2024-11-28 deposited with the CCDC.	2025-01-29 downloaded from the CCDC.
;
_cell_angle_alpha 90
_cell_angle_beta 101.73(3)
_cell_angle_gamma 90
_cell_formula_units_Z 4
_cell_length_a 12.075(2)
_cell_length_b 11.371(2)
_cell_length_c 10.787(2)
_cell_measurement_reflns_used 42814
_cell_measurement_temperature 221(2)
_cell_measurement_theta_max 30.000
_cell_measurement_theta_min 0.361
_cell_volume 1450.2(5)
_computing_cell_refinement '<i>HKL3000sm</i>(Otwinowski & Minor, 1997)'
_computing_data_collection '<i>PAL BL2D-SMDC Program</i>(Shin et.al, 2016)'
_computing_data_reduction '<i>HKL3000sm</i>(Otwinowski & Minor, 1997)'
_computing_molecular_graphics '<i>DIAMOND 4</i>(Putx&Brandenburg, 2014)'
_computing_publication_material '<i>publCIF</i>(Westrip, 2010)'
_computing_structure_refinement '<i>SHELXL-2018</i>(Sheldrick, 2018)'
_computing_structure_solution '<i>SHELXT-2018</i>(Sheldrick, 2018)'
_diffrn_ambient_temperature 221(2)
_diffrn_measured_fraction_theta_full 0.997
_diffrn_measured_fraction_theta_max 0.998
_diffrn_measurement_device_type 'Rayonix MX225HS CCD area detector'
_diffrn_measurement_method 'omega scan'
_diffrn_radiation_type synchrotron
_diffrn_radiation_wavelength 0.630
_diffrn_reflns_av_R_equivalents 0.0806
_diffrn_reflns_av_unetI/netI 0.0551
_diffrn_reflns_Laue_measured_fraction_full 0.997
_diffrn_reflns_Laue_measured_fraction_max 0.998
_diffrn_reflns_limit_h_max 16
_diffrn_reflns_limit_h_min -16
_diffrn_reflns_limit_k_max 15
_diffrn_reflns_limit_k_min -15
_diffrn_reflns_limit_l_max 15
_diffrn_reflns_limit_l_min -15
_diffrn_reflns_number 14865
_diffrn_reflns_point_group_measured_fraction_full 0.997
_diffrn_reflns_point_group_measured_fraction_max 0.998
_diffrn_reflns_theta_full 22.210
_diffrn_reflns_theta_max 26.000
_diffrn_reflns_theta_min 1.527
_diffrn_source 'PLSII 2D bending magnet'
_exptl_absorpt_coefficient_mu 0.061
_exptl_absorpt_correction_T_max 1.000
_exptl_absorpt_correction_T_min 0.931
_exptl_absorpt_correction_type empirical
_exptl_absorpt_process_details '<i>HKL3000sm Scalepack</i>(Otwinowski et.al,2003)'
_exptl_crystal_colour colorless
_exptl_crystal_density_diffrn 1.252
_exptl_crystal_description block
_exptl_crystal_F_000 576
_exptl_crystal_size_max 0.069
_exptl_crystal_size_mid 0.038
_exptl_crystal_size_min 0.029
_refine_diff_density_max 0.362
_refine_diff_density_min -0.305
_refine_diff_density_rms 0.049
_refine_ls_extinction_coef 0.131(13)
_refine_ls_extinction_expression Fc^*^=kFc[1+0.001xFc^2^\l^3^/sin(2\q)]^-1/4^
_refine_ls_extinction_method 'SHELXL-2019/2 (Sheldrick 2019)'
_refine_ls_goodness_of_fit_ref 1.058
_refine_ls_hydrogen_treatment constr
_refine_ls_matrix_type full
_refine_ls_number_parameters 191
_refine_ls_number_reflns 4081
_refine_ls_number_restraints 0
_refine_ls_restrained_S_all 1.058
_refine_ls_R_factor_all 0.0831
_refine_ls_R_factor_gt 0.0656
_refine_ls_shift/su_max 0.000
_refine_ls_shift/su_mean 0.000
_refine_ls_structure_factor_coef Fsqd
_refine_ls_weighting_details 'w=1/[\s^2^(Fo^2^)+(0.0782P)^2^+0.3721P] where P=(Fo^2^+2Fc^2^)/3'
_refine_ls_weighting_scheme calc
_refine_ls_wR_factor_gt 0.1714
_refine_ls_wR_factor_ref 0.1841
_reflns_Friedel_coverage 0.000
_reflns_number_gt 3029
_reflns_number_total 4081
_reflns_threshold_expression 'I > 2\s(I)'
_cod_data_source_file d4ce01197j2.cif
_cod_data_source_block SPA986
_cod_original_sg_symbol_H-M 'P 21/c'
_cod_database_code 7249866
_shelx_shelxl_version_number 2019/3
_shelx_space_group_comment
;
The symmetry employed for this shelxl refinement is uniquely defined
by the following loop, which should always be used as a source of
symmetry information in preference to the above space-group names.
They are only intended as comments.
;
_shelx_estimated_absorpt_t_min 0.996
_shelx_estimated_absorpt_t_max 0.998

loop_
_space_group_symop_operation_xyz
'x, y, z'
'-x, y+1/2, -z+1/2'
'-x, -y, -z'
'x, -y-1/2, z-1/2'

loop_
_atom_site_label
_atom_site_type_symbol
_atom_site_fract_x
_atom_site_fract_y
_atom_site_fract_z
_atom_site_U_iso_or_equiv
_atom_site_adp_type
_atom_site_occupancy
_atom_site_site_symmetry_order
_atom_site_calc_flag
_atom_site_refinement_flags_posn
_atom_site_refinement_flags_adp
_atom_site_refinement_flags_occupancy
_atom_site_disorder_assembly
_atom_site_disorder_group
O1 O 0.01533(14) 0.27162(13) 0.39937(18) 0.0691(5) Uani 1 1 d . . . . .
N1 N 0.31090(12) 0.74079(12) 0.54798(14) 0.0449(4) Uani 1 1 d . . . . .
C1 C 0.28478(14) 0.85723(14) 0.50356(15) 0.0392(3) Uani 1 1 d . . . . .
C5 C 0.15512(16) 1.01930(16) 0.46777(18) 0.0490(4) Uani 1 1 d . . . . .
H5 H 0.084704 1.052140 0.472671 0.059 Uiso 1 1 calc R U . . .
C6 C 0.18091(14) 0.90603(15) 0.51135(17) 0.0448(4) Uani 1 1 d . . . . .
H6 H 0.128445 0.862393 0.546020 0.054 Uiso 1 1 calc R U . . .
C7 C 0.41804(14) 0.72055(15) 0.62815(15) 0.0413(4) Uani 1 1 d . . . . .
C8 C 0.48822(16) 0.63362(18) 0.59995(19) 0.0536(5) Uani 1 1 d . . . . .
H8 H 0.463768 0.585592 0.528714 0.064 Uiso 1 1 calc R U . . .
C9 C 0.59397(17) 0.6160(2) 0.6747(2) 0.0632(6) Uani 1 1 d . . . . .
H9 H 0.640867 0.556070 0.654347 0.076 Uiso 1 1 calc R U . . .
C10 C 0.63076(17) 0.6853(2) 0.7785(2) 0.0631(6) Uani 1 1 d . . . . .
H10 H 0.702996 0.673808 0.829255 0.076 Uiso 1 1 calc R U . . .
C11 C 0.56137(19) 0.7718(2) 0.80775(17) 0.0641(6) Uani 1 1 d . . . . .
H11 H 0.586160 0.819093 0.879472 0.077 Uiso 1 1 calc R U . . .
C12 C 0.45448(17) 0.79049(19) 0.73262(17) 0.0522(5) Uani 1 1 d . . . . .
H12 H 0.407661 0.850407 0.753137 0.063 Uiso 1 1 calc R U . . .
C13 C 0.24096(13) 0.64734(14) 0.49912(15) 0.0396(3) Uani 1 1 d . . . . .
C14 C 0.17137(15) 0.65429(15) 0.37958(16) 0.0452(4) Uani 1 1 d . . . . .
H14 H 0.172402 0.722143 0.330048 0.054 Uiso 1 1 calc R U . . .
C15 C 0.10101(16) 0.56220(16) 0.33359(17) 0.0490(4) Uani 1 1 d . . . . .
H15 H 0.053355 0.568647 0.253317 0.059 Uiso 1 1 calc R U . . .
C16 C 0.09904(15) 0.46045(15) 0.40308(18) 0.0461(4) Uani 1 1 d . . . . .
C17 C 0.16877(15) 0.45307(15) 0.52232(18) 0.0473(4) Uani 1 1 d . . . . .
H17 H 0.168184 0.384519 0.570888 0.057 Uiso 1 1 calc R U . . .
C18 C 0.23841(15) 0.54456(15) 0.56993(16) 0.0456(4) Uani 1 1 d . . . . .
H18 H 0.284891 0.538264 0.650899 0.055 Uiso 1 1 calc R U . . .
C19 C 0.02225(18) 0.36499(18) 0.3500(2) 0.0582(5) Uani 1 1 d . . . . .
H19 H -0.025426 0.378101 0.270775 0.070 Uiso 1 1 calc R U . . .
C2 C 0.36138(15) 0.92220(17) 0.45325(16) 0.0466(4) Uani 1 1 d . . . . .
H2 H 0.431716 0.889595 0.447591 0.056 Uiso 1 1 calc R U . . .
C3 C 0.33440(17) 1.03558(17) 0.41111(17) 0.0521(5) Uani 1 1 d . . . . .
H3 H 0.387029 1.080128 0.377690 0.063 Uiso 1 1 calc R U . . .
C4 C 0.23077(17) 1.08388(16) 0.41774(17) 0.0506(4) Uani 1 1 d . . . . .
H4 H 0.212471 1.160592 0.388052 0.061 Uiso 1 1 calc R U . . .

loop_
_atom_site_aniso_label
_atom_site_aniso_U_11
_atom_site_aniso_U_22
_atom_site_aniso_U_33
_atom_site_aniso_U_23
_atom_site_aniso_U_13
_atom_site_aniso_U_12
O1 0.0652(9) 0.0416(7) 0.0996(13) -0.0009(7) 0.0141(8) -0.0090(7)
N1 0.0416(7) 0.0357(7) 0.0511(8) -0.0013(6) -0.0056(6) 0.0009(6)
C1 0.0419(8) 0.0366(7) 0.0360(7) -0.0025(6) 0.0011(6) -0.0007(6)
C5 0.0478(9) 0.0423(9) 0.0530(10) -0.0005(7) 0.0009(7) 0.0038(8)
C6 0.0418(8) 0.0411(8) 0.0506(9) 0.0012(7) 0.0072(7) -0.0034(7)
C7 0.0422(8) 0.0444(8) 0.0343(7) 0.0021(6) 0.0005(6) -0.0018(7)
C8 0.0506(9) 0.0536(10) 0.0519(10) -0.0023(8) -0.0008(8) 0.0067(9)
C9 0.0491(10) 0.0591(12) 0.0764(14) 0.0136(10) 0.0010(9) 0.0092(10)
C10 0.0494(10) 0.0831(15) 0.0494(10) 0.0281(10) -0.0071(8) -0.0082(10)
C11 0.0632(12) 0.0944(16) 0.0306(8) 0.0005(9) -0.0002(8) -0.0288(12)
C12 0.0540(10) 0.0646(11) 0.0377(8) -0.0084(8) 0.0083(7) -0.0097(9)
C13 0.0403(7) 0.0363(7) 0.0398(8) -0.0006(6) 0.0025(6) -0.0006(6)
C14 0.0515(9) 0.0374(8) 0.0418(8) 0.0042(6) -0.0018(7) -0.0034(7)
C15 0.0521(9) 0.0426(9) 0.0459(9) 0.0003(7) -0.0050(7) -0.0039(8)
C16 0.0437(8) 0.0383(8) 0.0545(10) -0.0003(7) 0.0055(7) -0.0017(7)
C17 0.0498(9) 0.0389(8) 0.0528(10) 0.0095(7) 0.0096(7) 0.0020(7)
C18 0.0487(9) 0.0450(9) 0.0398(8) 0.0072(6) 0.0012(7) 0.0032(7)
C19 0.0554(11) 0.0451(10) 0.0709(13) -0.0005(9) 0.0053(9) -0.0057(9)
C2 0.0453(8) 0.0533(10) 0.0406(8) -0.0024(7) 0.0075(7) -0.0019(8)
C3 0.0597(11) 0.0541(10) 0.0411(9) 0.0064(7) 0.0067(8) -0.0143(9)
C4 0.0611(10) 0.0417(8) 0.0420(9) 0.0046(7) -0.0060(7) -0.0043(8)

loop_
_atom_type_symbol
_atom_type_description
_atom_type_scat_dispersion_real
_atom_type_scat_dispersion_imag
_atom_type_scat_source
C C 0.0021 0.0012 'International Tables Vol C Tables 4.2.6.8 and 6.1.1.4'
H H 0.0000 0.0000 'International Tables Vol C Tables 4.2.6.8 and 6.1.1.4'
N N 0.0044 0.0025 'International Tables Vol C Tables 4.2.6.8 and 6.1.1.4'
O O 0.0080 0.0047 'International Tables Vol C Tables 4.2.6.8 and 6.1.1.4'

loop_
_geom_angle_atom_site_label_1
_geom_angle_atom_site_label_2
_geom_angle_atom_site_label_3
_geom_angle
_geom_angle_site_symmetry_1
_geom_angle_site_symmetry_3
_geom_angle_publ_flag
C13 N1 C7 120.91(13) . . ?
C13 N1 C1 120.48(13) . . ?
C7 N1 C1 117.91(13) . . ?
C2 C1 C6 119.73(16) . . ?
C2 C1 N1 120.75(16) . . ?
C6 C1 N1 119.51(15) . . ?
C4 C5 C6 120.80(18) . . ?
C4 C5 H5 119.6 . . ?
C6 C5 H5 119.6 . . ?
C5 C6 C1 119.62(17) . . ?
C5 C6 H6 120.2 . . ?
C1 C6 H6 120.2 . . ?
C8 C7 C12 119.18(16) . . ?
C8 C7 N1 120.48(15) . . ?
C12 C7 N1 120.30(17) . . ?
C7 C8 C9 120.92(19) . . ?
C7 C8 H8 119.5 . . ?
C9 C8 H8 119.5 . . ?
C10 C9 C8 120.2(2) . . ?
C10 C9 H9 119.9 . . ?
C8 C9 H9 119.9 . . ?
C9 C10 C11 119.37(18) . . ?
C9 C10 H10 120.3 . . ?
C11 C10 H10 120.3 . . ?
C10 C11 C12 120.89(19) . . ?
C10 C11 H11 119.6 . . ?
C12 C11 H11 119.6 . . ?
C7 C12 C11 119.5(2) . . ?
C7 C12 H12 120.3 . . ?
C11 C12 H12 120.3 . . ?
C14 C13 N1 120.87(15) . . ?
C14 C13 C18 118.50(15) . . ?
N1 C13 C18 120.63(14) . . ?
C15 C14 C13 120.23(16) . . ?
C15 C14 H14 119.9 . . ?
C13 C14 H14 119.9 . . ?
C14 C15 C16 121.28(16) . . ?
C14 C15 H15 119.4 . . ?
C16 C15 H15 119.4 . . ?
C15 C16 C17 118.62(16) . . ?
C15 C16 C19 119.16(17) . . ?
C17 C16 C19 122.21(17) . . ?
C18 C17 C16 120.75(16) . . ?
C18 C17 H17 119.6 . . ?
C16 C17 H17 119.6 . . ?
C17 C18 C13 120.61(16) . . ?
C17 C18 H18 119.7 . . ?
C13 C18 H18 119.7 . . ?
O1 C19 C16 125.3(2) . . ?
O1 C19 H19 117.3 . . ?
C16 C19 H19 117.3 . . ?
C1 C2 C3 119.78(17) . . ?
C1 C2 H2 120.1 . . ?
C3 C2 H2 120.1 . . ?
C4 C3 C2 120.57(18) . . ?
C4 C3 H3 119.7 . . ?
C2 C3 H3 119.7 . . ?
C5 C4 C3 119.49(17) . . ?
C5 C4 H4 120.3 . . ?
C3 C4 H4 120.3 . . ?

loop_
_geom_bond_atom_site_label_1
_geom_bond_atom_site_label_2
_geom_bond_distance
_geom_bond_site_symmetry_2
_geom_bond_publ_flag
O1 C19 1.198(3) . ?
N1 C13 1.392(2) . ?
N1 C7 1.421(2) . ?
N1 C1 1.421(2) . ?
C1 C2 1.378(2) . ?
C1 C6 1.390(2) . ?
C5 C4 1.366(3) . ?
C5 C6 1.385(2) . ?
C5 H5 0.9400 . ?
C6 H6 0.9400 . ?
C7 C8 1.376(3) . ?
C7 C12 1.376(2) . ?
C8 C9 1.379(3) . ?
C8 H8 0.9400 . ?
C9 C10 1.368(3) . ?
C9 H9 0.9400 . ?
C10 C11 1.369(4) . ?
C10 H10 0.9400 . ?
C11 C12 1.394(3) . ?
C11 H11 0.9400 . ?
C12 H12 0.9400 . ?
C13 C14 1.391(2) . ?
C13 C18 1.400(2) . ?
C14 C15 1.376(2) . ?
C14 H14 0.9400 . ?
C15 C16 1.381(2) . ?
C15 H15 0.9400 . ?
C16 C17 1.389(3) . ?
C16 C19 1.466(3) . ?
C17 C18 1.370(3) . ?
C17 H17 0.9400 . ?
C18 H18 0.9400 . ?
C19 H19 0.9400 . ?
C2 C3 1.384(3) . ?
C2 H2 0.9400 . ?
C3 C4 1.382(3) . ?
C3 H3 0.9400 . ?
C4 H4 0.9400 . ?

loop_
_geom_hbond_atom_site_label_D
_geom_hbond_atom_site_label_H
_geom_hbond_atom_site_label_A
_geom_hbond_distance_DH
_geom_hbond_distance_HA
_geom_hbond_distance_DA
_geom_hbond_angle_DHA
_geom_hbond_site_symmetry_A
_geom_hbond_publ_flag
C6 H6 O1 0.94 2.47 3.399(2) 169.7 3_566 yes

loop_
_geom_torsion_atom_site_label_1
_geom_torsion_atom_site_label_2
_geom_torsion_atom_site_label_3
_geom_torsion_atom_site_label_4
_geom_torsion
_geom_torsion_site_symmetry_1
_geom_torsion_site_symmetry_2
_geom_torsion_site_symmetry_3
_geom_torsion_site_symmetry_4
_geom_torsion_publ_flag
C13 N1 C1 C2 -123.10(18) . . . . ?
C7 N1 C1 C2 47.4(2) . . . . ?
C13 N1 C1 C6 57.1(2) . . . . ?
C7 N1 C1 C6 -132.39(17) . . . . ?
C4 C5 C6 C1 -0.3(3) . . . . ?
C2 C1 C6 C5 0.4(3) . . . . ?
N1 C1 C6 C5 -179.79(15) . . . . ?
C13 N1 C7 C8 43.2(2) . . . . ?
C1 N1 C7 C8 -127.31(19) . . . . ?
C13 N1 C7 C12 -139.11(18) . . . . ?
C1 N1 C7 C12 50.4(2) . . . . ?
C12 C7 C8 C9 0.0(3) . . . . ?
N1 C7 C8 C9 177.74(19) . . . . ?
C7 C8 C9 C10 -0.2(3) . . . . ?
C8 C9 C10 C11 0.4(3) . . . . ?
C9 C10 C11 C12 -0.6(3) . . . . ?
C8 C7 C12 C11 -0.1(3) . . . . ?
N1 C7 C12 C11 -177.89(17) . . . . ?
C10 C11 C12 C7 0.4(3) . . . . ?
C7 N1 C13 C14 -146.41(17) . . . . ?
C1 N1 C13 C14 23.8(3) . . . . ?
C7 N1 C13 C18 34.2(2) . . . . ?
C1 N1 C13 C18 -155.55(17) . . . . ?
N1 C13 C14 C15 -178.67(17) . . . . ?
C18 C13 C14 C15 0.7(3) . . . . ?
C13 C14 C15 C16 -1.2(3) . . . . ?
C14 C15 C16 C17 0.9(3) . . . . ?
C14 C15 C16 C19 179.80(18) . . . . ?
C15 C16 C17 C18 -0.2(3) . . . . ?
C19 C16 C17 C18 -179.05(18) . . . . ?
C16 C17 C18 C13 -0.2(3) . . . . ?
C14 C13 C18 C17 0.0(3) . . . . ?
N1 C13 C18 C17 179.37(16) . . . . ?
C15 C16 C19 O1 177.7(2) . . . . ?
C17 C16 C19 O1 -3.5(3) . . . . ?
C6 C1 C2 C3 0.1(2) . . . . ?
N1 C1 C2 C3 -179.70(15) . . . . ?
C1 C2 C3 C4 -0.7(3) . . . . ?
C6 C5 C4 C3 -0.3(3) . . . . ?
C2 C3 C4 C5 0.8(3) . . . . ?
